data_4500435
loop_
_publ_author_name
'Arlin, Jean-Baptiste'
'Florence, Alastair J.'
'Johnston, Andrea'
'Kennedy, Alan R.'
'Miller, Gary J.'
'Patterson, Kirsty'

_publ_section_title
;
 Systematic Data Set for Structure&#x2212;Property Investigations:
 Solubility and Solid-State Structure of Alkaline Earth Metal Salts of
 Benzoates
;
_journal_issue 4
_journal_name_full 'Crystal Growth &amp; Design'
_journal_page_first 1318
_journal_paper_doi 10.1021/cg101547r
_journal_volume 11
_journal_year 2011
_chemical_formula_sum 'C14 H18 Mg O8'
_chemical_formula_weight 338.59
_chemical_name_systematic
;
 ?
;
_space_group_IT_number 14
_symmetry_cell_setting monoclinic
_symmetry_space_group_name_Hall '-P 2yn'
_symmetry_space_group_name_H-M 'P 1 21/n 1'
_atom_sites_solution_hydrogens geom
_atom_sites_solution_primary direct
_atom_sites_solution_secondary difmap
_audit_creation_method SHELXL-97
_cell_angle_alpha 90.00
_cell_angle_beta 97.228(3)
_cell_angle_gamma 90.00
_cell_formula_units_Z 8
_cell_length_a 8.8802(16)
_cell_length_b 10.4210(18)
_cell_length_c 35.019(6)
_cell_measurement_reflns_used 2665
_cell_measurement_temperature 100(2)
_cell_measurement_theta_max 30.902
_cell_measurement_theta_min 3.606
_cell_volume 3214.9(10)
_computing_structure_refinement 'SHELXL-97 (Sheldrick, 1997)'
_diffrn_ambient_temperature 100(2)
_diffrn_measured_fraction_theta_full 0.957
_diffrn_measured_fraction_theta_max 0.957
_diffrn_measurement_device_type 'Bruker ApexII'
_diffrn_measurement_method 'narrow omega scans'
_diffrn_radiation_monochromator Si
_diffrn_radiation_source 'STATION 9.8 Daresbury SRS'
_diffrn_radiation_type synchrotron
_diffrn_radiation_wavelength 0.84630
_diffrn_reflns_av_R_equivalents 0.0620
_diffrn_reflns_av_sigmaI/netI 0.0922
_diffrn_reflns_limit_h_max 10
_diffrn_reflns_limit_h_min -10
_diffrn_reflns_limit_k_max 13
_diffrn_reflns_limit_k_min -9
_diffrn_reflns_limit_l_max 44
_diffrn_reflns_limit_l_min -43
_diffrn_reflns_number 16098
_diffrn_reflns_theta_full 32.49
_diffrn_reflns_theta_max 32.49
_diffrn_reflns_theta_min 3.61
_diffrn_standards_decay_% 'see comment above'
_diffrn_standards_interval_count 0
_diffrn_standards_interval_time 0
_diffrn_standards_number 0
_exptl_absorpt_coefficient_mu 0.149
_exptl_absorpt_correction_type multi-scan
_exptl_absorpt_process_details 'sadabs - see below'
_exptl_crystal_colour colourless
_exptl_crystal_density_diffrn 1.399
_exptl_crystal_density_method 'not measured'
_exptl_crystal_description fragment
_exptl_crystal_F_000 1424
_exptl_crystal_size_max 0.10
_exptl_crystal_size_mid 0.03
_exptl_crystal_size_min 0.01
_refine_diff_density_max 0.748
_refine_diff_density_min -0.912
_refine_diff_density_rms 0.137
_refine_ls_extinction_method none
_refine_ls_goodness_of_fit_ref 1.032
_refine_ls_hydrogen_treatment mixed
_refine_ls_matrix_type full
_refine_ls_number_parameters 464
_refine_ls_number_reflns 6768
_refine_ls_number_restraints 84
_refine_ls_restrained_S_all 1.028
_refine_ls_R_factor_all 0.1163
_refine_ls_R_factor_gt 0.0894
_refine_ls_shift/su_max 0.000
_refine_ls_shift/su_mean 0.000
_refine_ls_structure_factor_coef Fsqd
_refine_ls_weighting_details 'calc w=1/[\s^2^(Fo^2^)+(0.0825P)^2^+17.1465P] where P=(Fo^2^+2Fc^2^)/3'
_refine_ls_weighting_scheme calc
_refine_ls_wR_factor_gt 0.2131
_refine_ls_wR_factor_ref 0.2300
_reflns_number_gt 5016
_reflns_number_total 6768
_reflns_threshold_expression I>2\s(I)
_cod_data_source_file cg101547r_si_001.cif
_cod_data_source_block kp5
_cod_original_sg_symbol_H-M P21/n
_cod_database_code 4500435

loop_
_symmetry_equiv_pos_as_xyz
'x, y, z'
'-x+1/2, y+1/2, -z+1/2'
'-x, -y, -z'
'x-1/2, -y-1/2, z-1/2'

loop_
_atom_site_label
_atom_site_type_symbol
_atom_site_fract_x
_atom_site_fract_y
_atom_site_fract_z
_atom_site_U_iso_or_equiv
_atom_site_adp_type
_atom_site_occupancy
_atom_site_symmetry_multiplicity
_atom_site_calc_flag
_atom_site_refinement_flags
Mg1 Mg 0.0264(2) 0.90622(19) 0.80652(6) 0.0115(4) Uani 1 1 d .
Mg2 Mg 0.5182(2) 1.07984(19) 0.80354(5) 0.0102(4) Uani 1 1 d .
O1 O 0.1966(5) 0.8672(4) 0.84947(11) 0.0135(9) Uani 1 1 d .
O2 O 0.3784(6) 1.0069(4) 0.83975(13) 0.0161(10) Uani 1 1 d .
O1W O 0.1746(5) 0.8387(4) 0.76704(12) 0.0134(9) Uani 1 1 d D
H1W H 0.235(6) 0.777(4) 0.7763(15) 0.020 Uiso 1 1 d D
H2W H 0.135(7) 0.801(5) 0.7451(11) 0.020 Uiso 1 1 d D
O3 O 0.0421(6) 0.5270(5) 0.81297(13) 0.0236(11) Uani 1 1 d .
O2W O -0.1245(5) 0.9410(4) 0.75827(11) 0.0131(9) Uani 1 1 d D
H3W H -0.193(6) 1.004(5) 0.7546(17) 0.020 Uiso 1 1 d D
H4W H -0.094(7) 0.944(6) 0.7351(10) 0.020 Uiso 1 1 d D
O4 O -0.0645(5) 0.7221(4) 0.80999(11) 0.0119(8) Uani 1 1 d .
O3W O 0.1015(5) 1.0946(4) 0.80425(14) 0.0192(10) Uani 1 1 d DU
H5W H 0.185(4) 1.142(5) 0.806(2) 0.029 Uiso 1 1 d D
H6W H 0.036(5) 1.149(5) 0.7931(19) 0.029 Uiso 1 1 d D
O5 O 0.6905(5) 1.1211(4) 0.84509(12) 0.0133(9) Uani 1 1 d .
O4W O 0.5956(5) 0.8883(4) 0.79768(12) 0.0140(9) Uani 1 1 d D
H7W H 0.569(6) 0.822(4) 0.8099(17) 0.021 Uiso 1 1 d D
H8W H 0.687(3) 0.902(6) 0.8069(17) 0.021 Uiso 1 1 d D
O6 O 0.8651(5) 0.9710(4) 0.83912(12) 0.0130(9) Uani 1 1 d .
O5W O 0.3623(5) 1.0479(4) 0.75568(12) 0.0131(9) Uani 1 1 d D
H9W H 0.363(8) 1.040(6) 0.7306(7) 0.020 Uiso 1 1 d D
H10W H 0.330(8) 0.970(3) 0.7599(16) 0.020 Uiso 1 1 d D
O7 O 0.4249(5) 1.2583(4) 0.80682(12) 0.0162(9) Uani 1 1 d .
O6W O 0.6628(5) 1.1432(4) 0.76401(12) 0.0141(9) Uani 1 1 d D
H11W H 0.732(6) 1.202(5) 0.7703(15) 0.021 Uiso 1 1 d D
H12W H 0.646(7) 1.154(6) 0.7393(6) 0.021 Uiso 1 1 d D
O8 O 0.5095(5) 1.4603(4) 0.80847(12) 0.0181(9) Uani 1 1 d .
O7W O 0.4023(5) 0.7002(4) 0.81413(12) 0.0150(9) Uani 1 1 d D
H13W H 0.371(8) 0.624(3) 0.8063(16) 0.023 Uiso 1 1 d D
H14W H 0.361(7) 0.708(6) 0.8348(12) 0.023 Uiso 1 1 d D
O8W O 0.5769(5) 0.8007(4) 0.71963(12) 0.0172(9) Uani 1 1 d D
H15W H 0.573(8) 0.835(5) 0.7422(8) 0.026 Uiso 1 1 d D
H16W H 0.544(8) 0.867(4) 0.7051(13) 0.026 Uiso 1 1 d D
C1 C 0.3927(8) 0.9007(6) 0.90040(18) 0.0186(14) Uani 1 1 d .
C2 C 0.5240(8) 0.9700(7) 0.91528(19) 0.0196(14) Uani 1 1 d .
H2 H 0.5665 1.0318 0.8998 0.023 Uiso 1 1 calc R
C3 C 0.5898(7) 0.9471(7) 0.95245(18) 0.0206(14) Uani 1 1 d .
H3 H 0.6762 0.9953 0.9628 0.025 Uiso 1 1 calc R
C4 C 0.5314(8) 0.8546(7) 0.97499(18) 0.0244(15) Uani 1 1 d .
H4 H 0.5784 0.8392 1.0005 0.029 Uiso 1 1 calc R
C5 C 0.4040(8) 0.7844(7) 0.96026(19) 0.0243(15) Uani 1 1 d .
H5 H 0.3643 0.7212 0.9758 0.029 Uiso 1 1 calc R
C6 C 0.3342(7) 0.8057(6) 0.92300(17) 0.0144(12) Uani 1 1 d .
H6 H 0.2480 0.7568 0.9129 0.017 Uiso 1 1 calc R
C7 C 0.3199(7) 0.9257(5) 0.86011(17) 0.0132(12) Uani 1 1 d .
C8 C -0.0255(7) 0.6144(6) 0.87069(18) 0.0171(13) Uani 1 1 d .
C9 C -0.1220(8) 0.6986(6) 0.88694(18) 0.0230(15) Uani 1 1 d .
H9 H -0.1783 0.7608 0.8712 0.028 Uiso 1 1 calc R
C10 C -0.1364(9) 0.6918(7) 0.92656(18) 0.0272(16) Uani 1 1 d .
H10 H -0.2047 0.7470 0.9375 0.033 Uiso 1 1 calc R
C11 C -0.0497(8) 0.6036(6) 0.94935(18) 0.0205(14) Uani 1 1 d .
H11 H -0.0552 0.5996 0.9762 0.025 Uiso 1 1 calc R
C12 C 0.0475(9) 0.5191(7) 0.9321(2) 0.0277(18) Uani 1 1 d .
H12 H 0.1072 0.4584 0.9476 0.033 Uiso 1 1 calc R
C13 C 0.0560(9) 0.5244(7) 0.8934(2) 0.0240(15) Uani 1 1 d .
H13 H 0.1189 0.4653 0.8822 0.029 Uiso 1 1 calc R
C14 C -0.0118(7) 0.6215(6) 0.82860(17) 0.0157(13) Uani 1 1 d .
C15 C 0.8901(7) 1.0972(6) 0.89684(17) 0.0126(11) Uani 1 1 d U
C16 C 0.8328(8) 1.1970(6) 0.91667(18) 0.0214(14) Uani 1 1 d U
H16 H 0.7516 1.2479 0.9046 0.026 Uiso 1 1 calc R
C17 C 0.8954(7) 1.2223(7) 0.95454(18) 0.0201(14) Uani 1 1 d U
H17 H 0.8559 1.2903 0.9684 0.024 Uiso 1 1 calc R
C18 C 1.0143(8) 1.1492(6) 0.97200(18) 0.0213(14) Uani 1 1 d U
H18 H 1.0562 1.1665 0.9978 0.026 Uiso 1 1 calc R
C19 C 1.0725(8) 1.0497(7) 0.95152(19) 0.0210(13) Uani 1 1 d U
H19 H 1.1553 0.9999 0.9633 0.025 Uiso 1 1 calc R
C20 C 1.0095(8) 1.0235(6) 0.91407(18) 0.0152(12) Uani 1 1 d U
H20 H 1.0482 0.9551 0.9002 0.018 Uiso 1 1 calc R
C21 C 0.8103(7) 1.0604(5) 0.85760(16) 0.0121(11) Uani 1 1 d U
C22 C 0.4579(7) 1.3714(6) 0.86814(16) 0.0130(11) Uani 1 1 d U
C23 C 0.5405(8) 1.4675(7) 0.88913(19) 0.0214(14) Uani 1 1 d U
H23 H 0.6020 1.5251 0.8768 0.026 Uiso 1 1 calc R
C24 C 0.5315(9) 1.4778(7) 0.9286(2) 0.0250(15) Uani 1 1 d U
H24 H 0.5859 1.5436 0.9432 0.030 Uiso 1 1 calc R
C25 C 0.4436(9) 1.3926(7) 0.94640(19) 0.0263(15) Uani 1 1 d U
H25 H 0.4361 1.3999 0.9731 0.032 Uiso 1 1 calc R
C26 C 0.3656(8) 1.2949(6) 0.92442(19) 0.0240(15) Uani 1 1 d U
H26 H 0.3082 1.2343 0.9368 0.029 Uiso 1 1 calc R
C27 C 0.3704(7) 1.2852(6) 0.88593(18) 0.0168(12) Uani 1 1 d U
H27 H 0.3144 1.2202 0.8714 0.020 Uiso 1 1 calc R
C28 C 0.4637(7) 1.3644(6) 0.82543(16) 0.0122(12) Uani 1 1 d U

loop_
_atom_site_aniso_label
_atom_site_aniso_U_11
_atom_site_aniso_U_22
_atom_site_aniso_U_33
_atom_site_aniso_U_23
_atom_site_aniso_U_13
_atom_site_aniso_U_12
Mg1 0.0093(10) 0.0096(9) 0.0153(10) 0.0000(8) -0.0005(8) 0.0025(8)
Mg2 0.0093(10) 0.0074(9) 0.0138(10) -0.0009(8) 0.0012(8) -0.0004(8)
O1 0.009(2) 0.014(2) 0.018(2) 0.0043(17) 0.0017(16) -0.0036(17)
O2 0.020(3) 0.018(2) 0.010(2) 0.0020(16) -0.0001(19) 0.0014(17)
O1W 0.012(2) 0.0081(19) 0.019(2) 0.0004(16) -0.0005(17) 0.0049(17)
O3 0.031(3) 0.020(2) 0.021(2) 0.005(2) 0.006(2) 0.012(2)
O2W 0.007(2) 0.020(2) 0.012(2) 0.0024(17) 0.0011(16) 0.0048(17)
O4 0.021(2) 0.0056(19) 0.0074(18) -0.0015(15) -0.0039(16) 0.0025(17)
O3W 0.017(2) 0.009(2) 0.032(3) 0.0056(19) 0.0043(19) 0.0096(18)
O5 0.013(2) 0.0073(19) 0.020(2) 0.0005(17) 0.0014(17) -0.0046(17)
O4W 0.008(2) 0.010(2) 0.022(2) 0.0013(17) -0.0059(16) 0.0027(17)
O6 0.010(2) 0.017(2) 0.013(2) -0.0016(18) 0.0022(17) 0.0038(18)
O5W 0.016(2) 0.006(2) 0.016(2) -0.0003(17) 0.0006(17) 0.0002(17)
O7 0.015(2) 0.010(2) 0.023(2) -0.0031(17) -0.0008(18) 0.0036(18)
O6W 0.014(2) 0.011(2) 0.017(2) 0.0020(17) 0.0009(18) -0.0010(17)
O8 0.026(2) 0.0110(19) 0.019(2) 0.0053(18) 0.0100(19) -0.004(2)
O7W 0.016(2) 0.013(2) 0.018(2) -0.0020(17) 0.0054(17) 0.0006(17)
O8W 0.015(2) 0.016(2) 0.020(2) -0.0012(18) 0.0009(18) -0.0001(18)
C1 0.024(3) 0.014(3) 0.018(3) 0.003(3) 0.002(3) 0.002(3)
C2 0.020(4) 0.021(3) 0.018(3) 0.002(3) 0.001(3) -0.008(3)
C3 0.011(3) 0.029(4) 0.022(3) -0.002(3) 0.001(2) -0.008(3)
C4 0.027(4) 0.031(4) 0.014(3) 0.006(3) -0.001(3) 0.002(3)
C5 0.032(4) 0.019(3) 0.022(3) 0.005(3) 0.004(3) 0.008(3)
C6 0.012(3) 0.014(3) 0.018(3) 0.002(2) 0.006(2) -0.004(2)
C7 0.015(3) 0.007(3) 0.018(3) -0.002(2) 0.007(2) 0.002(2)
C8 0.020(3) 0.010(3) 0.022(3) 0.003(2) 0.006(2) -0.002(2)
C9 0.038(4) 0.011(3) 0.019(3) 0.000(3) 0.000(3) -0.004(3)
C10 0.041(4) 0.025(4) 0.016(3) -0.004(3) 0.009(3) -0.011(3)
C11 0.025(4) 0.023(3) 0.013(3) 0.000(3) 0.004(3) -0.011(3)
C12 0.030(4) 0.021(3) 0.030(4) 0.008(3) -0.003(3) 0.007(3)
C13 0.023(4) 0.024(3) 0.025(4) 0.010(3) 0.003(3) 0.000(3)
C14 0.017(3) 0.017(3) 0.012(3) -0.002(2) 0.000(2) -0.003(2)
C15 0.006(3) 0.016(3) 0.016(3) -0.001(2) 0.005(2) -0.002(2)
C16 0.026(4) 0.019(3) 0.018(3) -0.007(2) 0.001(3) 0.005(3)
C17 0.019(3) 0.020(3) 0.021(3) -0.011(3) 0.000(2) 0.004(2)
C18 0.024(3) 0.021(3) 0.017(3) -0.001(2) -0.003(2) -0.007(3)
C19 0.018(3) 0.021(3) 0.023(3) 0.000(3) -0.004(2) -0.002(3)
C20 0.0146(15) 0.0151(14) 0.0160(14) -0.0003(9) 0.0020(9) -0.0007(9)
C21 0.0117(14) 0.0123(14) 0.0125(14) 0.0005(9) 0.0018(9) -0.0005(9)
C22 0.0135(14) 0.0120(14) 0.0134(14) 0.0006(9) 0.0015(9) 0.0003(9)
C23 0.028(4) 0.014(3) 0.021(3) 0.003(3) 0.000(3) -0.003(3)
C24 0.038(4) 0.016(3) 0.021(3) -0.004(3) 0.001(3) 0.007(3)
C25 0.038(4) 0.023(3) 0.016(3) -0.001(3) -0.002(3) -0.003(3)
C26 0.031(4) 0.015(3) 0.027(3) 0.004(3) 0.008(3) -0.004(3)
C27 0.018(3) 0.007(3) 0.026(3) -0.002(2) 0.009(2) -0.003(2)
C28 0.0119(14) 0.0112(14) 0.0135(14) -0.0005(9) 0.0018(9) -0.0007(9)

loop_
_atom_type_symbol
_atom_type_description
_atom_type_scat_dispersion_real
_atom_type_scat_dispersion_imag
_atom_type_scat_source
Mg Mg 0.0486 0.0363 'International Tables Vol C Tables 4.2.6.8 and 6.1.1.4'
O O 0.0106 0.0060 'International Tables Vol C Tables 4.2.6.8 and 6.1.1.4'
C C 0.0033 0.0016 'International Tables Vol C Tables 4.2.6.8 and 6.1.1.4'
H H 0.0000 0.0000 'International Tables Vol C Tables 4.2.6.8 and 6.1.1.4'

loop_
_geom_angle_atom_site_label_1
_geom_angle_atom_site_label_2
_geom_angle_atom_site_label_3
_geom_angle
_geom_angle_site_symmetry_1
_geom_angle_site_symmetry_3
O1 Mg1 O2W 172.4(2) . .
O1 Mg1 O6 99.20(19) . 1_455
O2W Mg1 O6 88.31(19) . 1_455
O1 Mg1 O3W 90.29(19) . .
O2W Mg1 O3W 88.91(19) . .
O6 Mg1 O3W 87.7(2) 1_455 .
O1 Mg1 O4 91.73(17) . .
O2W Mg1 O4 89.60(18) . .
O6 Mg1 O4 88.17(19) 1_455 .
O3W Mg1 O4 175.7(2) . .
O1 Mg1 O1W 87.25(18) . .
O2W Mg1 O1W 85.26(19) . .
O6 Mg1 O1W 173.45(19) 1_455 .
O3W Mg1 O1W 93.4(2) . .
O4 Mg1 O1W 90.53(18) . .
O5 Mg2 O2 95.57(19) . .
O5 Mg2 O7 92.38(18) . .
O2 Mg2 O7 91.21(19) . .
O5 Mg2 O5W 171.8(2) . .
O2 Mg2 O5W 92.6(2) . .
O7 Mg2 O5W 87.55(18) . .
O5 Mg2 O6W 86.43(18) . .
O2 Mg2 O6W 176.1(2) . .
O7 Mg2 O6W 92.10(19) . .
O5W Mg2 O6W 85.36(19) . .
O5 Mg2 O4W 92.56(17) . .
O2 Mg2 O4W 86.52(19) . .
O7 Mg2 O4W 174.7(2) . .
O5W Mg2 O4W 87.81(17) . .
O6W Mg2 O4W 90.01(19) . .
O5 Mg2 H8W 73.4(11) . .
O2 Mg2 H8W 96.3(13) . .
O7 Mg2 H8W 164.5(8) . .
O5W Mg2 H8W 105.6(12) . .
O6W Mg2 H8W 81.0(13) . .
O4W Mg2 H8W 20.8(8) . .
O5 Mg2 H10W 163.8(11) . .
O2 Mg2 H10W 77.8(12) . .
O7 Mg2 H10W 102.4(15) . .
O5W Mg2 H10W 21.0(9) . .
O6W Mg2 H10W 99.4(12) . .
O4W Mg2 H10W 72.4(15) . .
H8W Mg2 H10W 92.4(18) . .
C7 O1 Mg1 130.9(4) . .
C7 O2 Mg2 158.8(4) . .
Mg1 O1W H1W 113(4) . .
Mg1 O1W H2W 120(4) . .
H1W O1W H2W 99(3) . .
Mg1 O2W H3W 128(4) . .
Mg1 O2W H4W 121(4) . .
H3W O2W H4W 97(3) . .
C14 O4 Mg1 131.0(4) . .
Mg1 O3W H5W 143(4) . .
Mg1 O3W H6W 116(4) . .
H5W O3W H6W 100(3) . .
C21 O5 Mg2 132.0(4) . .
Mg2 O4W H7W 126(5) . .
Mg2 O4W H8W 96(5) . .
H7W O4W H8W 105(3) . .
C21 O6 Mg1 149.9(4) . 1_655
Mg2 O5W H9W 137(5) . .
Mg2 O5W H10W 102(4) . .
H9W O5W H10W 97(3) . .
C28 O7 Mg2 135.6(4) . .
Mg2 O6W H11W 121(4) . .
Mg2 O6W H12W 131(4) . .
H11W O6W H12W 101(3) . .
H13W O7W H14W 101(3) . .
H15W O8W H16W 99(3) . .
C6 C1 C2 119.8(6) . .
C6 C1 C7 120.4(6) . .
C2 C1 C7 119.8(6) . .
C3 C2 C1 119.4(6) . .
C3 C2 H2 120.3 . .
C1 C2 H2 120.3 . .
C2 C3 C4 120.9(6) . .
C2 C3 H3 119.6 . .
C4 C3 H3 119.6 . .
C3 C4 C5 119.9(6) . .
C3 C4 H4 120.0 . .
C5 C4 H4 120.0 . .
C6 C5 C4 120.7(6) . .
C6 C5 H5 119.7 . .
C4 C5 H5 119.7 . .
C5 C6 C1 119.2(6) . .
C5 C6 H6 120.4 . .
C1 C6 H6 120.4 . .
O2 C7 O1 124.0(6) . .
O2 C7 C1 119.3(6) . .
O1 C7 C1 116.6(5) . .
C13 C8 C9 119.8(6) . .
C13 C8 C14 120.1(6) . .
C9 C8 C14 120.0(6) . .
C8 C9 C10 120.3(6) . .
C8 C9 H9 119.8 . .
C10 C9 H9 119.8 . .
C11 C10 C9 119.1(7) . .
C11 C10 H10 120.4 . .
C9 C10 H10 120.4 . .
C10 C11 C12 119.3(6) . .
C10 C11 H11 120.3 . .
C12 C11 H11 120.3 . .
C13 C12 C11 120.6(6) . .
C13 C12 H12 119.7 . .
C11 C12 H12 119.7 . .
C12 C13 C8 120.7(7) . .
C12 C13 H13 119.7 . .
C8 C13 H13 119.7 . .
O3 C14 O4 123.6(5) . .
O3 C14 C8 118.4(5) . .
O4 C14 C8 117.9(5) . .
C16 C15 C20 120.5(6) . .
C16 C15 C21 119.1(5) . .
C20 C15 C21 120.0(6) . .
C15 C16 C17 119.4(6) . .
C15 C16 H16 120.3 . .
C17 C16 H16 120.3 . .
C18 C17 C16 120.5(6) . .
C18 C17 H17 119.8 . .
C16 C17 H17 119.8 . .
C17 C18 C19 119.6(6) . .
C17 C18 H18 120.2 . .
C19 C18 H18 120.2 . .
C20 C19 C18 120.0(6) . .
C20 C19 H19 120.0 . .
C18 C19 H19 120.0 . .
C15 C20 C19 120.0(6) . .
C15 C20 H20 120.0 . .
C19 C20 H20 120.0 . .
O6 C21 O5 123.4(5) . .
O6 C21 C15 119.0(5) . .
O5 C21 C15 117.6(5) . .
C27 C22 C23 121.1(6) . .
C27 C22 C28 120.5(5) . .
C23 C22 C28 118.5(5) . .
C22 C23 C24 118.9(6) . .
C22 C23 H23 120.5 . .
C24 C23 H23 120.5 . .
C25 C24 C23 120.2(7) . .
C25 C24 H24 119.9 . .
C23 C24 H24 119.9 . .
C24 C25 C26 119.0(6) . .
C24 C25 H25 120.5 . .
C26 C25 H25 120.5 . .
C27 C26 C25 121.6(6) . .
C27 C26 H26 119.2 . .
C25 C26 H26 119.2 . .
C26 C27 C22 119.2(6) . .
C26 C27 H27 120.4 . .
C22 C27 H27 120.4 . .
O8 C28 O7 121.2(5) . .
O8 C28 C22 119.0(5) . .
O7 C28 C22 119.7(5) . .

loop_
_geom_bond_atom_site_label_1
_geom_bond_atom_site_label_2
_geom_bond_distance
_geom_bond_site_symmetry_2
Mg1 O1 2.035(4) .
Mg1 O2W 2.053(4) .
Mg1 O6 2.055(5) 1_455
Mg1 O3W 2.078(5) .
Mg1 O4 2.091(5) .
Mg1 O1W 2.144(5) .
Mg2 O5 2.021(4) .
Mg2 O2 2.031(5) .
Mg2 O7 2.045(5) .
Mg2 O5W 2.062(4) .
Mg2 O6W 2.108(5) .
Mg2 O4W 2.129(5) .
Mg2 H8W 2.38(6) .
Mg2 H10W 2.41(5) .
O1 C7 1.267(7) .
O2 C7 1.260(7) .
O1W H1W 0.869(19) .
O1W H2W 0.90(2) .
O3 C14 1.251(8) .
O2W H3W 0.890(19) .
O2W H4W 0.89(2) .
O4 C14 1.291(7) .
O3W H5W 0.88(2) .
O3W H6W 0.87(2) .
O5 C21 1.267(7) .
O4W H7W 0.86(2) .
O4W H8W 0.85(2) .
O6 C21 1.266(7) .
O6 Mg1 2.055(5) 1_655
O5W H9W 0.88(2) .
O5W H10W 0.88(2) .
O7 C28 1.308(7) .
O6W H11W 0.88(2) .
O6W H12W 0.867(19) .
O8 C28 1.256(7) .
O7W H13W 0.87(2) .
O7W H14W 0.857(19) .
O8W H15W 0.87(2) .
O8W H16W 0.88(2) .
C1 C6 1.407(8) .
C1 C2 1.414(9) .
C1 C7 1.499(8) .
C2 C3 1.379(9) .
C2 H2 0.9500 .
C3 C4 1.387(9) .
C3 H3 0.9500 .
C4 C5 1.391(10) .
C4 H4 0.9500 .
C5 C6 1.390(9) .
C5 H5 0.9500 .
C6 H6 0.9500 .
C8 C13 1.376(9) .
C8 C9 1.397(9) .
C8 C14 1.496(8) .
C9 C10 1.411(9) .
C9 H9 0.9500 .
C10 C11 1.386(10) .
C10 H10 0.9500 .
C11 C12 1.420(10) .
C11 H11 0.9500 .
C12 C13 1.367(10) .
C12 H12 0.9500 .
C13 H13 0.9500 .
C15 C16 1.383(9) .
C15 C20 1.384(9) .
C15 C21 1.514(8) .
C16 C17 1.397(9) .
C16 H16 0.9500 .
C17 C18 1.381(9) .
C17 H17 0.9500 .
C18 C19 1.397(10) .
C18 H18 0.9500 .
C19 C20 1.387(9) .
C19 H19 0.9500 .
C20 H20 0.9500 .
C22 C27 1.386(8) .
C22 C23 1.395(9) .
C22 C28 1.505(8) .
C23 C24 1.398(9) .
C23 H23 0.9500 .
C24 C25 1.382(10) .
C24 H24 0.9500 .
C25 C26 1.405(9) .
C25 H25 0.9500 .
C26 C27 1.358(9) .
C26 H26 0.9500 .
C27 H27 0.9500 .

loop_
_geom_torsion_atom_site_label_1
_geom_torsion_atom_site_label_2
_geom_torsion_atom_site_label_3
_geom_torsion_atom_site_label_4
_geom_torsion
_geom_torsion_site_symmetry_1
O2W Mg1 O1 C7 65.2(17) .
O6 Mg1 O1 C7 -106.4(5) 1_455
O3W Mg1 O1 C7 -18.7(5) .
O4 Mg1 O1 C7 165.2(5) .
O1W Mg1 O1 C7 74.7(5) .
O5 Mg2 O2 C7 -85.8(12) .
O7 Mg2 O2 C7 -178.3(12) .
O5W Mg2 O2 C7 94.1(12) .
O6W Mg2 O2 C7 35(4) .
O4W Mg2 O2 C7 6.4(12) .
O1 Mg1 O4 C14 -9.5(5) .
O2W Mg1 O4 C14 163.0(5) .
O6 Mg1 O4 C14 -108.7(5) 1_455
O3W Mg1 O4 C14 -127(3) .
O1W Mg1 O4 C14 77.7(5) .
O2 Mg2 O5 C21 96.6(5) .
O7 Mg2 O5 C21 -172.0(5) .
O5W Mg2 O5 C21 -82.6(15) .
O6W Mg2 O5 C21 -80.0(5) .
O4W Mg2 O5 C21 9.8(5) .
O5 Mg2 O7 C28 5.4(6) .
O2 Mg2 O7 C28 101.0(6) .
O5W Mg2 O7 C28 -166.4(6) .
O6W Mg2 O7 C28 -81.1(6) .
O4W Mg2 O7 C28 165(2) .
C6 C1 C2 C3 -2.6(10) .
C7 C1 C2 C3 179.6(6) .
C1 C2 C3 C4 1.8(11) .
C2 C3 C4 C5 -0.6(11) .
C3 C4 C5 C6 0.1(11) .
C4 C5 C6 C1 -0.8(10) .
C2 C1 C6 C5 2.1(10) .
C7 C1 C6 C5 179.9(6) .
Mg2 O2 C7 O1 -99.3(12) .
Mg2 O2 C7 C1 84.7(13) .
Mg1 O1 C7 O2 -17.4(9) .
Mg1 O1 C7 C1 158.7(4) .
C6 C1 C7 O2 -176.7(6) .
C2 C1 C7 O2 1.1(9) .
C6 C1 C7 O1 7.1(9) .
C2 C1 C7 O1 -175.1(6) .
C13 C8 C9 C10 0.0(10) .
C14 C8 C9 C10 179.5(6) .
C8 C9 C10 C11 2.2(10) .
C9 C10 C11 C12 -2.2(10) .
C10 C11 C12 C13 0.0(11) .
C11 C12 C13 C8 2.2(11) .
C9 C8 C13 C12 -2.2(10) .
C14 C8 C13 C12 178.2(7) .
Mg1 O4 C14 O3 -105.0(6) .
Mg1 O4 C14 C8 79.2(7) .
C13 C8 C14 O3 17.9(9) .
C9 C8 C14 O3 -161.7(6) .
C13 C8 C14 O4 -166.1(6) .
C9 C8 C14 O4 14.3(9) .
C20 C15 C16 C17 -0.7(10) .
C21 C15 C16 C17 173.0(6) .
C15 C16 C17 C18 0.5(11) .
C16 C17 C18 C19 0.3(10) .
C17 C18 C19 C20 -1.0(10) .
C16 C15 C20 C19 0.0(10) .
C21 C15 C20 C19 -173.6(6) .
C18 C19 C20 C15 0.8(10) .
Mg1 O6 C21 O5 105.1(8) 1_655
Mg1 O6 C21 C15 -75.3(9) 1_655
Mg2 O5 C21 O6 18.6(9) .
Mg2 O5 C21 C15 -161.0(4) .
C16 C15 C21 O6 178.3(6) .
C20 C15 C21 O6 -8.0(9) .
C16 C15 C21 O5 -2.1(9) .
C20 C15 C21 O5 171.6(6) .
C27 C22 C23 C24 -1.3(10) .
C28 C22 C23 C24 177.6(6) .
C22 C23 C24 C25 0.9(10) .
C23 C24 C25 C26 0.8(11) .
C24 C25 C26 C27 -2.3(11) .
C25 C26 C27 C22 1.9(10) .
C23 C22 C27 C26 -0.1(9) .
C28 C22 C27 C26 -179.1(6) .
Mg2 O7 C28 O8 106.4(6) .
Mg2 O7 C28 C22 -71.8(8) .
C27 C22 C28 O8 161.7(6) .
C23 C22 C28 O8 -17.3(9) .
C27 C22 C28 O7 -20.1(8) .
C23 C22 C28 O7 161.0(6) .
